data_4034720
loop_
_publ_author_name
'Selvaraj, Karuppu'
'Swamy, K. C. Kumara'

_publ_section_title
;
 Transition-Metal-Free, Br\/onsted Acid-Mediated Cascade Sequence in the
 Reaction of Propargyl Alcohols with Sulfonamido-indoles/-indolines:
 Highly Substituted \d- and \a-Carbolines.
;
_journal_issue 24
_journal_name_full 'The Journal of organic chemistry'
_journal_page_first 15043
_journal_page_last 15056
_journal_paper_doi 10.1021/acs.joc.8b02293
_journal_volume 83
_journal_year 2018
_chemical_formula_sum 'C40 H36 N2 O2 S'
_chemical_formula_weight 609.78
_space_group_crystal_system monoclinic
_space_group_IT_number 14
_space_group_name_Hall '-P 2ybc'
_space_group_name_H-M_alt 'P 1 21/c 1'
_atom_sites_solution_hydrogens geom
_audit_creation_method SHELXL-2016/6
_cell_angle_alpha 90
_cell_angle_beta 97.196(5)
_cell_angle_gamma 90
_cell_formula_units_Z 4
_cell_length_a 15.9963(8)
_cell_length_b 15.7038(10)
_cell_length_c 13.4664(6)
_cell_measurement_reflns_used 2323
_cell_measurement_temperature 293(2)
_cell_measurement_theta_max 71.3990
_cell_measurement_theta_min 3.2920
_cell_volume 3356.2(3)
_computing_cell_refinement 'CrysAlisPro 1.171.38.46 (Rigaku OD, 2015)'
_computing_data_collection 'CrysAlisPro 1.171.38.46 (Rigaku OD, 2015)'
_computing_data_reduction 'CrysAlisPro 1.171.38.46 (Rigaku OD, 2015)'
_computing_structure_refinement 'SHELXL-2016/6 (Sheldrick, 2016)'
_computing_structure_solution 'SHELXT 2014/5 (Sheldrick, 2014)'
_diffrn_ambient_temperature 293(2)
_diffrn_measured_fraction_theta_full 0.998
_diffrn_measured_fraction_theta_max 0.977
_diffrn_measurement_device_type 'Xcalibur, Eos, Gemini'
_diffrn_measurement_method '\w scans'
_diffrn_radiation_type CuK\a
_diffrn_radiation_wavelength 1.54184
_diffrn_reflns_av_R_equivalents 0.0436
_diffrn_reflns_av_unetI/netI 0.0656
_diffrn_reflns_Laue_measured_fraction_full 0.998
_diffrn_reflns_Laue_measured_fraction_max 0.977
_diffrn_reflns_limit_h_max 19
_diffrn_reflns_limit_h_min -16
_diffrn_reflns_limit_k_max 18
_diffrn_reflns_limit_k_min -19
_diffrn_reflns_limit_l_max 11
_diffrn_reflns_limit_l_min -16
_diffrn_reflns_number 13248
_diffrn_reflns_point_group_measured_fraction_full 0.998
_diffrn_reflns_point_group_measured_fraction_max 0.977
_diffrn_reflns_theta_full 67.684
_diffrn_reflns_theta_max 71.992
_diffrn_reflns_theta_min 4.345
_exptl_absorpt_coefficient_mu 1.137
_exptl_crystal_colour red
_exptl_crystal_density_diffrn 1.205
_exptl_crystal_description needle
_exptl_crystal_F_000 1288
_refine_diff_density_max 0.164
_refine_diff_density_min -0.322
_refine_diff_density_rms 0.049
_refine_ls_extinction_method none
_refine_ls_goodness_of_fit_ref 0.997
_refine_ls_hydrogen_treatment constr
_refine_ls_matrix_type full
_refine_ls_number_parameters 410
_refine_ls_number_reflns 6456
_refine_ls_number_restraints 0
_refine_ls_restrained_S_all 0.997
_refine_ls_R_factor_all 0.0969
_refine_ls_R_factor_gt 0.0567
_refine_ls_shift/su_max 0.076
_refine_ls_shift/su_mean 0.002
_refine_ls_structure_factor_coef Fsqd
_refine_ls_weighting_details 'w=1/[\s^2^(Fo^2^)+(0.0602P)^2^] where P=(Fo^2^+2Fc^2^)/3'
_refine_ls_weighting_scheme calc
_refine_ls_wR_factor_gt 0.1308
_refine_ls_wR_factor_ref 0.1606
_reflns_Friedel_coverage 0.000
_reflns_number_gt 3956
_reflns_number_total 6456
_reflns_threshold_expression 'I > 2\s(I)'
_cod_data_source_file jo8b02293_si_001.cif
_cod_data_source_block Compd5ab
_cod_original_sg_symbol_H-M 'P 21/c'
_cod_database_code 4034720
_shelx_shelxl_version_number 2016/6
_shelx_space_group_comment
;
The symmetry employed for this shelxl refinement is uniquely defined
by the following loop, which should always be used as a source of
symmetry information in preference to the above space-group names.
They are only intended as comments.
;

loop_
_space_group_symop_operation_xyz
'x, y, z'
'-x, y+1/2, -z+1/2'
'-x, -y, -z'
'x, -y-1/2, z-1/2'

loop_
_atom_site_label
_atom_site_type_symbol
_atom_site_fract_x
_atom_site_fract_y
_atom_site_fract_z
_atom_site_U_iso_or_equiv
_atom_site_adp_type
_atom_site_occupancy
_atom_site_site_symmetry_order
_atom_site_calc_flag
_atom_site_refinement_flags_posn
_atom_site_refinement_flags_adp
S1 S 0.93710(5) 0.20729(6) 0.64728(5) 0.0632(2) Uani 1 1 d . .
N2 N 0.93424(14) 0.41200(17) 0.60472(17) 0.0561(6) Uani 1 1 d . .
N1 N 0.88100(15) 0.26871(17) 0.57083(18) 0.0617(6) Uani 1 1 d . .
O2 O 0.92666(19) 0.22497(19) 0.74915(16) 0.0923(8) Uani 1 1 d . .
O1 O 1.02171(14) 0.20064(19) 0.6235(2) 0.0937(8) Uani 1 1 d . .
C10 C 0.75242(16) 0.35272(18) 0.43402(18) 0.0467(6) Uani 1 1 d . .
C13 C 0.61552(17) 0.22578(17) 0.45948(19) 0.0486(6) Uani 1 1 d . .
C25 C 0.69612(15) 0.12177(18) 0.36193(18) 0.0472(6) Uani 1 1 d . .
C12 C 0.69109(15) 0.20614(18) 0.40988(17) 0.0463(6) Uani 1 1 d . .
C7 C 0.81773(16) 0.39431(18) 0.48883(18) 0.0476(6) Uani 1 1 d . .
C8 C 0.88314(16) 0.35064(19) 0.55927(18) 0.0495(6) Uani 1 1 d . .
C6 C 0.83739(18) 0.48558(18) 0.4971(2) 0.0516(6) Uani 1 1 d . .
C11 C 0.75517(16) 0.26167(18) 0.41189(18) 0.0489(6) Uani 1 1 d . .
H11 H 0.806484 0.239999 0.397770 0.059 Uiso 1 1 calc R U
C19 C 0.67667(16) 0.39999(18) 0.3874(2) 0.0501(6) Uani 1 1 d . .
C14 C 0.62510(19) 0.2602(2) 0.55535(19) 0.0569(7) Uani 1 1 d . .
H14 H 0.678962 0.270700 0.587650 0.068 Uiso 1 1 calc R U
C26 C 0.65777(18) 0.04987(19) 0.3966(2) 0.0562(7) Uani 1 1 d . .
H26 H 0.628397 0.054367 0.451772 0.067 Uiso 1 1 calc R U
C1 C 0.90909(18) 0.4927(2) 0.5684(2) 0.0574(7) Uani 1 1 d . .
C30 C 0.73872(18) 0.11174(19) 0.27946(19) 0.0549(7) Uani 1 1 d . .
H30 H 0.764579 0.158644 0.254169 0.066 Uiso 1 1 calc R U
C29 C 0.7436(2) 0.0336(2) 0.2340(2) 0.0664(8) Uani 1 1 d . .
H29 H 0.773099 0.028712 0.179013 0.080 Uiso 1 1 calc R U
C39 C 0.88724(18) 0.1091(2) 0.6155(2) 0.0571(7) Uani 1 1 d . .
C18 C 0.53425(18) 0.2099(2) 0.4149(2) 0.0660(8) Uani 1 1 d . .
H18 H 0.525838 0.185947 0.351305 0.079 Uiso 1 1 calc R U
C37 C 1.00308(18) 0.4026(3) 0.6866(2) 0.0693(9) Uani 1 1 d . .
H37A H 1.048367 0.441282 0.675852 0.083 Uiso 1 1 calc R U
H37B H 1.024930 0.344979 0.686462 0.083 Uiso 1 1 calc R U
C24 C 0.63375(19) 0.4555(2) 0.4428(2) 0.0626(7) Uani 1 1 d . .
H24 H 0.652259 0.463811 0.510366 0.075 Uiso 1 1 calc R U
C20 C 0.6477(2) 0.3877(2) 0.2871(2) 0.0660(8) Uani 1 1 d . .
H20 H 0.675351 0.350027 0.249029 0.079 Uiso 1 1 calc R U
C16 C 0.4756(2) 0.2629(2) 0.5582(3) 0.0702(9) Uani 1 1 d . .
C5 C 0.8053(2) 0.5584(2) 0.4477(2) 0.0638(8) Uani 1 1 d . .
H5 H 0.758569 0.555105 0.399186 0.077 Uiso 1 1 calc R U
C15 C 0.5560(2) 0.2791(2) 0.6035(2) 0.0694(9) Uani 1 1 d . .
H15 H 0.563893 0.302998 0.667172 0.083 Uiso 1 1 calc R U
C28 C 0.7059(2) -0.0373(2) 0.2682(2) 0.0701(9) Uani 1 1 d . .
C40 C 0.8388(2) 0.0714(2) 0.6810(2) 0.0698(8) Uani 1 1 d . .
H40 H 0.829203 0.099014 0.739586 0.084 Uiso 1 1 calc R U
C27 C 0.6628(2) -0.0281(2) 0.3500(2) 0.0661(8) Uani 1 1 d . .
H27 H 0.636713 -0.075288 0.374363 0.079 Uiso 1 1 calc R U
C2 C 0.9468(2) 0.5703(2) 0.5937(3) 0.0741(9) Uani 1 1 d . .
H2 H 0.993489 0.574161 0.642215 0.089 Uiso 1 1 calc R U
C44 C 0.9002(2) 0.0683(2) 0.5287(2) 0.0694(9) Uani 1 1 d . .
H44 H 0.932387 0.094133 0.484232 0.083 Uiso 1 1 calc R U
C17 C 0.4656(2) 0.2290(2) 0.4633(3) 0.0758(9) Uani 1 1 d . .
H17 H 0.411640 0.218852 0.431182 0.091 Uiso 1 1 calc R U
C23 C 0.5634(2) 0.4989(2) 0.3982(3) 0.0812(10) Uani 1 1 d . .
H23 H 0.534920 0.536007 0.436123 0.097 Uiso 1 1 calc R U
C42 C 0.8186(2) -0.0504(2) 0.5720(3) 0.0787(10) Uani 1 1 d . .
C4 C 0.8436(2) 0.6358(2) 0.4716(3) 0.0771(10) Uani 1 1 d . .
H4 H 0.822717 0.684745 0.438364 0.093 Uiso 1 1 calc R U
C3 C 0.9128(2) 0.6418(2) 0.5444(3) 0.0846(11) Uani 1 1 d . .
H3 H 0.936639 0.694839 0.560248 0.102 Uiso 1 1 calc R U
C43 C 0.8658(2) -0.0107(3) 0.5073(3) 0.0789(10) Uani 1 1 d . .
H43 H 0.874528 -0.037728 0.448040 0.095 Uiso 1 1 calc R U
C41 C 0.8047(2) -0.0084(3) 0.6581(3) 0.0849(11) Uani 1 1 d . .
H41 H 0.771827 -0.034135 0.701860 0.102 Uiso 1 1 calc R U
C38 C 0.9741(2) 0.4211(3) 0.7876(2) 0.0915(13) Uani 1 1 d . .
H38A H 0.957196 0.479655 0.790076 0.137 Uiso 1 1 calc R U
H38B H 1.019608 0.410449 0.839724 0.137 Uiso 1 1 calc R U
H38C H 0.927343 0.384986 0.796893 0.137 Uiso 1 1 calc R U
C22 C 0.5357(2) 0.4876(3) 0.2995(4) 0.0965(14) Uani 1 1 d . .
H22 H 0.488821 0.517367 0.269812 0.116 Uiso 1 1 calc R U
C21 C 0.5773(3) 0.4320(3) 0.2437(3) 0.0910(12) Uani 1 1 d . .
H21 H 0.558077 0.423946 0.176233 0.109 Uiso 1 1 calc R U
C32 C 0.3992(3) 0.2814(3) 0.6112(4) 0.1086(16) Uani 1 1 d . .
H32A H 0.365705 0.230820 0.612349 0.163 Uiso 1 1 calc R U
H32B H 0.366228 0.325702 0.576242 0.163 Uiso 1 1 calc R U
H32C H 0.417486 0.299452 0.678558 0.163 Uiso 1 1 calc R U
C31 C 0.7124(4) -0.1232(3) 0.2174(4) 0.1190(18) Uani 1 1 d . .
H31A H 0.742760 -0.116730 0.160727 0.178 Uiso 1 1 calc R U
H31B H 0.656925 -0.144538 0.195575 0.178 Uiso 1 1 calc R U
H31C H 0.741770 -0.162604 0.263967 0.178 Uiso 1 1 calc R U
C45 C 0.7846(3) -0.1395(3) 0.5514(4) 0.1237(18) Uani 1 1 d . .
H45A H 0.726417 -0.141325 0.562316 0.186 Uiso 1 1 calc R U
H45B H 0.816321 -0.179001 0.595590 0.186 Uiso 1 1 calc R U
H45C H 0.789334 -0.154575 0.483272 0.186 Uiso 1 1 calc R U

loop_
_atom_site_aniso_label
_atom_site_aniso_U_11
_atom_site_aniso_U_22
_atom_site_aniso_U_33
_atom_site_aniso_U_23
_atom_site_aniso_U_13
_atom_site_aniso_U_12
S1 0.0548(4) 0.0705(5) 0.0599(4) 0.0047(4) -0.0103(3) 0.0033(4)
N2 0.0473(12) 0.0661(16) 0.0541(12) -0.0139(11) 0.0033(10) -0.0092(11)
N1 0.0571(14) 0.0598(16) 0.0630(14) 0.0000(12) -0.0131(11) -0.0008(12)
O2 0.119(2) 0.096(2) 0.0566(12) -0.0014(12) -0.0109(13) -0.0112(17)
O1 0.0509(12) 0.095(2) 0.130(2) -0.0014(18) -0.0056(13) 0.0032(13)
C10 0.0451(13) 0.0487(15) 0.0459(12) 0.0000(11) 0.0047(10) -0.0011(12)
C13 0.0498(14) 0.0437(14) 0.0512(13) -0.0004(11) 0.0026(11) 0.0009(11)
C25 0.0407(12) 0.0509(15) 0.0473(12) -0.0012(11) -0.0049(10) -0.0005(11)
C12 0.0444(12) 0.0485(15) 0.0434(12) -0.0005(11) -0.0049(10) 0.0025(11)
C7 0.0490(13) 0.0484(15) 0.0455(12) -0.0044(11) 0.0067(11) -0.0044(12)
C8 0.0441(13) 0.0574(17) 0.0464(12) -0.0079(12) 0.0034(10) -0.0057(12)
C6 0.0530(14) 0.0511(16) 0.0531(13) -0.0079(12) 0.0159(12) -0.0074(13)
C11 0.0421(13) 0.0513(15) 0.0511(13) -0.0047(11) -0.0031(11) 0.0017(11)
C19 0.0455(13) 0.0462(15) 0.0578(14) 0.0032(12) 0.0034(11) -0.0052(12)
C14 0.0623(17) 0.0589(18) 0.0488(13) 0.0011(13) 0.0043(12) -0.0039(14)
C26 0.0554(15) 0.0569(17) 0.0566(14) -0.0035(13) 0.0079(12) -0.0042(13)
C1 0.0514(15) 0.0632(19) 0.0599(15) -0.0170(14) 0.0156(12) -0.0128(14)
C30 0.0577(15) 0.0550(17) 0.0512(14) -0.0014(12) 0.0042(12) -0.0058(13)
C29 0.0708(19) 0.072(2) 0.0592(16) -0.0126(15) 0.0183(14) -0.0045(17)
C39 0.0523(14) 0.0613(18) 0.0553(14) 0.0077(13) -0.0029(12) 0.0132(14)
C18 0.0516(15) 0.081(2) 0.0642(16) -0.0153(16) 0.0032(13) -0.0037(16)
C37 0.0462(15) 0.094(3) 0.0649(17) -0.0166(17) -0.0031(13) -0.0172(16)
C24 0.0585(16) 0.0545(18) 0.0750(18) 0.0084(15) 0.0096(14) 0.0040(14)
C20 0.0642(18) 0.0612(19) 0.0676(17) 0.0027(15) -0.0116(15) -0.0066(15)
C16 0.077(2) 0.0492(17) 0.091(2) -0.0006(16) 0.0371(18) -0.0013(16)
C5 0.0664(18) 0.0564(18) 0.0707(17) -0.0037(15) 0.0176(15) -0.0063(15)
C15 0.083(2) 0.065(2) 0.0640(17) -0.0042(16) 0.0262(16) -0.0092(18)
C28 0.079(2) 0.062(2) 0.0701(18) -0.0181(16) 0.0133(16) -0.0042(17)
C40 0.0655(19) 0.077(2) 0.0681(17) 0.0016(17) 0.0136(15) 0.0054(17)
C27 0.073(2) 0.0529(18) 0.0724(18) -0.0054(15) 0.0084(16) -0.0117(15)
C2 0.0654(19) 0.068(2) 0.091(2) -0.0271(19) 0.0186(17) -0.0208(17)
C44 0.076(2) 0.077(2) 0.0534(15) 0.0049(15) 0.0011(14) -0.0008(18)
C17 0.0512(16) 0.079(2) 0.099(2) -0.003(2) 0.0129(16) 0.0013(16)
C23 0.0607(19) 0.062(2) 0.123(3) 0.015(2) 0.018(2) 0.0126(17)
C42 0.072(2) 0.065(2) 0.091(2) 0.0047(19) -0.0226(19) 0.0029(18)
C4 0.088(2) 0.0494(19) 0.100(2) -0.0045(18) 0.036(2) -0.0103(17)
C3 0.085(2) 0.058(2) 0.117(3) -0.030(2) 0.036(2) -0.0247(19)
C43 0.086(2) 0.079(3) 0.0674(19) -0.0098(18) -0.0089(18) 0.016(2)
C41 0.071(2) 0.085(3) 0.099(3) 0.018(2) 0.013(2) -0.005(2)
C38 0.069(2) 0.141(4) 0.0619(18) -0.030(2) -0.0030(16) -0.027(2)
C22 0.069(2) 0.072(3) 0.139(4) 0.026(3) -0.025(2) 0.012(2)
C21 0.085(3) 0.086(3) 0.091(2) 0.015(2) -0.033(2) -0.005(2)
C32 0.100(3) 0.080(3) 0.160(4) -0.014(3) 0.075(3) -0.008(2)
C31 0.173(5) 0.073(3) 0.121(3) -0.039(3) 0.059(3) -0.023(3)
C45 0.134(4) 0.074(3) 0.153(4) 0.000(3) -0.025(4) -0.014(3)

loop_
_atom_type_symbol
_atom_type_description
_atom_type_scat_dispersion_real
_atom_type_scat_dispersion_imag
_atom_type_scat_source
C C 0.0181 0.0091 'International Tables Vol C Tables 4.2.6.8 and 6.1.1.4'
H H 0.0000 0.0000 'International Tables Vol C Tables 4.2.6.8 and 6.1.1.4'
N N 0.0311 0.0180 'International Tables Vol C Tables 4.2.6.8 and 6.1.1.4'
O O 0.0492 0.0322 'International Tables Vol C Tables 4.2.6.8 and 6.1.1.4'
S S 0.3331 0.5567 'International Tables Vol C Tables 4.2.6.8 and 6.1.1.4'

loop_
_geom_angle_atom_site_label_1
_geom_angle_atom_site_label_2
_geom_angle_atom_site_label_3
_geom_angle
O2 S1 O1 117.10(18)
O2 S1 N1 112.12(16)
O1 S1 N1 111.67(16)
O2 S1 C39 107.37(16)
O1 S1 C39 107.05(16)
N1 S1 C39 99.84(13)
C8 N2 C1 110.8(2)
C8 N2 C37 128.4(3)
C1 N2 C37 120.7(3)
C8 N1 S1 130.8(2)
C7 C10 C11 122.5(2)
C7 C10 C19 121.0(3)
C11 C10 C19 116.4(2)
C18 C13 C14 117.4(3)
C18 C13 C12 122.7(2)
C14 C13 C12 119.8(2)
C30 C25 C26 117.3(3)
C30 C25 C12 120.8(3)
C26 C25 C12 121.9(2)
C11 C12 C25 120.4(2)
C11 C12 C13 121.2(3)
C25 C12 C13 118.3(2)
C10 C7 C6 130.4(3)
C10 C7 C8 123.5(3)
C6 C7 C8 105.9(2)
N1 C8 N2 132.3(3)
N1 C8 C7 120.4(2)
N2 C8 C7 107.2(3)
C5 C6 C1 118.9(3)
C5 C6 C7 134.8(3)
C1 C6 C7 106.2(3)
C12 C11 C10 126.6(3)
C12 C11 H11 116.7
C10 C11 H11 116.7
C20 C19 C24 119.0(3)
C20 C19 C10 119.7(3)
C24 C19 C10 121.2(2)
C15 C14 C13 121.2(3)
C15 C14 H14 119.4
C13 C14 H14 119.4
C27 C26 C25 120.8(3)
C27 C26 H26 119.6
C25 C26 H26 119.6
C2 C1 N2 127.9(3)
C2 C1 C6 122.2(3)
N2 C1 C6 109.9(2)
C29 C30 C25 121.3(3)
C29 C30 H30 119.4
C25 C30 H30 119.4
C28 C29 C30 121.4(3)
C28 C29 H29 119.3
C30 C29 H29 119.3
C44 C39 C40 120.1(3)
C44 C39 S1 120.2(3)
C40 C39 S1 119.6(3)
C17 C18 C13 121.1(3)
C17 C18 H18 119.5
C13 C18 H18 119.5
N2 C37 C38 111.7(3)
N2 C37 H37A 109.3
C38 C37 H37A 109.3
N2 C37 H37B 109.3
C38 C37 H37B 109.3
H37A C37 H37B 107.9
C23 C24 C19 120.4(3)
C23 C24 H24 119.8
C19 C24 H24 119.8
C19 C20 C21 119.7(4)
C19 C20 H20 120.2
C21 C20 H20 120.2
C17 C16 C15 118.5(3)
C17 C16 C32 120.3(4)
C15 C16 C32 121.2(4)
C4 C5 C6 119.1(3)
C4 C5 H5 120.5
C6 C5 H5 120.5
C14 C15 C16 120.7(3)
C14 C15 H15 119.7
C16 C15 H15 119.7
C29 C28 C27 117.9(3)
C29 C28 C31 120.7(3)
C27 C28 C31 121.4(3)
C39 C40 C41 118.9(3)
C39 C40 H40 120.5
C41 C40 H40 120.5
C28 C27 C26 121.3(3)
C28 C27 H27 119.4
C26 C27 H27 119.4
C1 C2 C3 117.6(3)
C1 C2 H2 121.2
C3 C2 H2 121.2
C39 C44 C43 120.1(3)
C39 C44 H44 120.0
C43 C44 H44 120.0
C16 C17 C18 121.1(3)
C16 C17 H17 119.4
C18 C17 H17 119.4
C22 C23 C24 120.5(4)
C22 C23 H23 119.8
C24 C23 H23 119.8
C43 C42 C41 118.5(4)
C43 C42 C45 121.2(4)
C41 C42 C45 120.3(4)
C5 C4 C3 121.1(4)
C5 C4 H4 119.5
C3 C4 H4 119.5
C2 C3 C4 121.1(3)
C2 C3 H3 119.4
C4 C3 H3 119.4
C44 C43 C42 121.1(3)
C44 C43 H43 119.5
C42 C43 H43 119.5
C42 C41 C40 121.4(4)
C42 C41 H41 119.3
C40 C41 H41 119.3
C37 C38 H38A 109.5
C37 C38 H38B 109.5
H38A C38 H38B 109.5
C37 C38 H38C 109.5
H38A C38 H38C 109.5
H38B C38 H38C 109.5
C23 C22 C21 119.7(3)
C23 C22 H22 120.1
C21 C22 H22 120.1
C22 C21 C20 120.6(4)
C22 C21 H21 119.7
C20 C21 H21 119.7
C16 C32 H32A 109.5
C16 C32 H32B 109.5
H32A C32 H32B 109.5
C16 C32 H32C 109.5
H32A C32 H32C 109.5
H32B C32 H32C 109.5
C28 C31 H31A 109.5
C28 C31 H31B 109.5
H31A C31 H31B 109.5
C28 C31 H31C 109.5
H31A C31 H31C 109.5
H31B C31 H31C 109.5
C42 C45 H45A 109.5
C42 C45 H45B 109.5
H45A C45 H45B 109.5
C42 C45 H45C 109.5
H45A C45 H45C 109.5
H45B C45 H45C 109.5

loop_
_geom_bond_atom_site_label_1
_geom_bond_atom_site_label_2
_geom_bond_distance
S1 O2 1.430(2)
S1 O1 1.433(3)
S1 N1 1.601(2)
S1 C39 1.764(3)
N2 C8 1.359(3)
N2 C1 1.400(4)
N2 C37 1.465(3)
N1 C8 1.297(4)
C10 C7 1.367(4)
C10 C11 1.462(4)
C10 C19 1.491(4)
C13 C18 1.384(4)
C13 C14 1.390(4)
C13 C12 1.485(4)
C25 C30 1.383(4)
C25 C26 1.393(4)
C25 C12 1.481(4)
C12 C11 1.343(4)
C7 C6 1.469(4)
C7 C8 1.489(4)
C6 C5 1.389(4)
C6 C1 1.405(4)
C11 H11 0.9300
C19 C20 1.385(4)
C19 C24 1.385(4)
C14 C15 1.382(4)
C14 H14 0.9300
C26 C27 1.384(4)
C26 H26 0.9300
C1 C2 1.383(4)
C30 C29 1.378(4)
C30 H30 0.9300
C29 C28 1.373(5)
C29 H29 0.9300
C39 C44 1.372(4)
C39 C40 1.378(4)
C18 C17 1.377(4)
C18 H18 0.9300
C37 C38 1.519(4)
C37 H37A 0.9700
C37 H37B 0.9700
C24 C23 1.387(5)
C24 H24 0.9300
C20 C21 1.389(5)
C20 H20 0.9300
C16 C17 1.375(5)
C16 C15 1.376(5)
C16 C32 1.519(5)
C5 C4 1.382(5)
C5 H5 0.9300
C15 H15 0.9300
C28 C27 1.378(4)
C28 C31 1.522(5)
C40 C41 1.386(5)
C40 H40 0.9300
C27 H27 0.9300
C2 C3 1.382(5)
C2 H2 0.9300
C44 C43 1.373(5)
C44 H44 0.9300
C17 H17 0.9300
C23 C22 1.359(6)
C23 H23 0.9300
C42 C43 1.371(5)
C42 C41 1.376(5)
C42 C45 1.513(6)
C4 C3 1.386(5)
C4 H4 0.9300
C3 H3 0.9300
C43 H43 0.9300
C41 H41 0.9300
C38 H38A 0.9600
C38 H38B 0.9600
C38 H38C 0.9600
C22 C21 1.378(6)
C22 H22 0.9300
C21 H21 0.9300
C32 H32A 0.9600
C32 H32B 0.9600
C32 H32C 0.9600
C31 H31A 0.9600
C31 H31B 0.9600
C31 H31C 0.9600
C45 H45A 0.9600
C45 H45B 0.9600
C45 H45C 0.9600
